data_1543068
loop_
_publ_author_name
'Delgado, I. Hern\'andez'
'Pascal, S.'
'Wallabregue, A.'
'Duwald, R.'
'Besnard, C.'
'Gu\'en\'ee, L.'
'Nan\,coz, C.'
'Vauthey, E.'
'Tovar, R. C.'
'Lunkley, J. L.'
'Muller, G.'
'Lacour, J.'

_publ_section_title
;
 Functionalized cationic [4]helicenes with unique tuning of absorption,
 fluorescence and chiroptical properties up to the far-red range
;
_journal_issue 7
_journal_name_full 'Chem. Sci.'
_journal_page_first 4685
_journal_paper_doi 10.1039/C6SC00614K
_journal_volume 7
_journal_year 2016
_chemical_formula_moiety 'C28 H29 N2 O3, B F4'
_chemical_formula_sum 'C28 H29 B F4 N2 O3'
_chemical_formula_weight 528.34
_space_group_crystal_system orthorhombic
_space_group_IT_number 33
_space_group_name_Hall 'P -2ac -2n'
_space_group_name_H-M_alt 'P n 21 a'
_symmetry_space_group_name_Hall 'P -2ac -2n'
_symmetry_space_group_name_H-M 'P n 21 a'
_atom_sites_solution_hydrogens geom
_atom_sites_solution_primary iterative
_audit_creation_date 2015-06-05
_audit_creation_method
;
Olex2 1.2
(compiled 2015.01.26 svn.r3150 for OlexSys, GUI svn.r4998)
;
_audit_update_record
;
2015-12-21 deposited with the CCDC.
2016-04-08 downloaded from the CCDC.
;
_cell_angle_alpha 90
_cell_angle_beta 90
_cell_angle_gamma 90
_cell_formula_units_Z 8
_cell_length_a 22.69881(19)
_cell_length_b 21.08434(17)
_cell_length_c 10.59460(9)
_cell_measurement_reflns_used 20139
_cell_measurement_temperature 180.00(14)
_cell_measurement_theta_max 73.3440
_cell_measurement_theta_min 3.8690
_cell_volume 5070.46(7)
_computing_cell_refinement
;
CrysAlisPro, Agilent Technologies,
Version 1.171.37.35 (release 13-08-2014 CrysAlis171 .NET)
(compiled Aug 13 2014,18:06:01)
;
_computing_data_collection
;
CrysAlisPro, Agilent Technologies,
Version 1.171.37.35 (release 13-08-2014 CrysAlis171 .NET)
(compiled Aug 13 2014,18:06:01)
;
_computing_data_reduction
;
CrysAlisPro, Agilent Technologies,
Version 1.171.37.35 (release 13-08-2014 CrysAlis171 .NET)
(compiled Aug 13 2014,18:06:01)
;
_computing_molecular_graphics 'Olex2 (Dolomanov et al., 2009)'
_computing_publication_material 'Olex2 (Dolomanov et al., 2009)'
_computing_structure_refinement 'ShelXL (Sheldrick, 2008)'
_computing_structure_solution 'olex2.solve (Bourhis et al., 2015)'
_diffrn_ambient_environment N~2~
_diffrn_ambient_temperature 180.00(14)
_diffrn_detector 'CCD plate'
_diffrn_detector_area_resol_mean 10.4679
_diffrn_detector_type Atlas
_diffrn_measured_fraction_theta_full 1.000
_diffrn_measured_fraction_theta_max 0.994
_diffrn_measurement_details
;
  1 omega  -60.00    5.00   1.0000    3.4950
omega____ theta____ kappa____ phi______ frames
    -      -38.9365   77.0000   30.0000 65

  2 omega   21.00   71.00   1.0000    3.4950
omega____ theta____ kappa____ phi______ frames
    -       38.9365   77.0000   90.0000 50

  3 omega   85.00  177.00   1.0000   20.0000
omega____ theta____ kappa____ phi______ frames
    -      109.7499   77.0000    0.0000 92

  4 omega  118.00  156.00   1.0000   20.0000
omega____ theta____ kappa____ phi______ frames
    -      109.7499   77.0000   90.0000 38

  5 omega  129.00  169.00   1.0000   20.0000
omega____ theta____ kappa____ phi______ frames
    -      109.7499   77.0000  120.0000 40

  6 omega   79.00  166.00   1.0000   20.0000
omega____ theta____ kappa____ phi______ frames
    -      109.7499   77.0000  -60.0000 87

  7 omega  107.00  160.00   1.0000   20.0000
omega____ theta____ kappa____ phi______ frames
    -      109.7499   77.0000 -120.0000 53

  8 omega   75.00  166.00   1.0000   20.0000
omega____ theta____ kappa____ phi______ frames
    -      109.7499   77.0000  -90.0000 91

  9 omega   74.00  106.00   1.0000   20.0000
omega____ theta____ kappa____ phi______ frames
    -      109.7499   77.0000  120.0000 32

 10 omega  -65.00   45.00   1.0000    3.4950
omega____ theta____ kappa____ phi______ frames
    -      -38.9365   77.0000 -150.0000 110

 11 omega -117.00  -87.00   1.0000    3.4950
omega____ theta____ kappa____ phi______ frames
    -      -38.9365  -99.0000   30.0000 30

 12 omega -120.00  -94.00   1.0000    3.4950
omega____ theta____ kappa____ phi______ frames
    -      -38.9365  -99.0000  120.0000 26

 13 omega -121.00  -84.00   1.0000    3.4950
omega____ theta____ kappa____ phi______ frames
    -      -38.9365  -99.0000 -120.0000 37

 14 omega  -96.00   -8.00   1.0000    3.4950
omega____ theta____ kappa____ phi______ frames
    -      -38.9365  -38.0000   60.0000 88

 15 omega -124.00  -80.00   1.0000    3.4950
omega____ theta____ kappa____ phi______ frames
    -      -38.9365  -99.0000 -180.0000 44

 16 omega   99.00  132.00   1.0000    3.4950
omega____ theta____ kappa____ phi______ frames
    -       38.9365  178.0000 -150.0000 33

 17 omega   56.00  125.00   1.0000    3.4950
omega____ theta____ kappa____ phi______ frames
    -       38.9365 -178.0000   30.0000 69

 18 omega   77.00  138.00   1.0000   20.0000
omega____ theta____ kappa____ phi______ frames
    -      109.7499  -77.0000 -120.0000 61

 19 omega   46.00   72.00   1.0000   20.0000
omega____ theta____ kappa____ phi______ frames
    -      109.7499  -77.0000 -120.0000 26

 20 omega   28.00   73.00   1.0000   20.0000
omega____ theta____ kappa____ phi______ frames
    -      109.7499  -94.0000 -150.0000 45

 21 omega   38.00   72.00   1.0000   20.0000
omega____ theta____ kappa____ phi______ frames
    -      109.7499  -30.0000 -180.0000 34

 22 omega  109.00  136.00   1.0000   20.0000
omega____ theta____ kappa____ phi______ frames
    -      109.7499   45.0000 -180.0000 27

 23 omega   67.00  102.00   1.0000   20.0000
omega____ theta____ kappa____ phi______ frames
    -      109.7499  -94.0000 -180.0000 35

 24 omega   46.00   72.00   1.0000   20.0000
omega____ theta____ kappa____ phi______ frames
    -      109.7499 -111.0000  -30.0000 26

 25 omega   89.00  116.00   1.0000   20.0000
omega____ theta____ kappa____ phi______ frames
    -      109.7499 -111.0000  -30.0000 27

 26 omega   39.00  113.00   1.0000   20.0000
omega____ theta____ kappa____ phi______ frames
    -      109.7499 -111.0000  120.0000 74

 27 omega   84.00  109.00   1.0000   20.0000
omega____ theta____ kappa____ phi______ frames
    -      109.7499  -94.0000 -150.0000 25

 28 omega   52.00   87.00   1.0000   20.0000
omega____ theta____ kappa____ phi______ frames
    -      109.7499  -30.0000  -30.0000 35

 29 omega   58.00  144.00   1.0000   20.0000
omega____ theta____ kappa____ phi______ frames
    -      109.7499  178.0000  150.0000 86

 30 omega  147.00  174.00   1.0000   20.0000
omega____ theta____ kappa____ phi______ frames
    -      109.7499  111.0000  -90.0000 27
;
_diffrn_measurement_device 'four-circle diffractometer'
_diffrn_measurement_device_type 'SuperNova, Dual, Cu at zero, Atlas'
_diffrn_measurement_method '\w scans'
_diffrn_orient_matrix_UB_11 0.0290317000
_diffrn_orient_matrix_UB_12 -0.0228415000
_diffrn_orient_matrix_UB_13 -0.1233042000
_diffrn_orient_matrix_UB_21 -0.0396400000
_diffrn_orient_matrix_UB_22 -0.0593068000
_diffrn_orient_matrix_UB_23 0.0006223000
_diffrn_orient_matrix_UB_31 -0.0468212000
_diffrn_orient_matrix_UB_32 0.0360656000
_diffrn_orient_matrix_UB_33 -0.0770407000
_diffrn_radiation_monochromator mirror
_diffrn_radiation_probe x-ray
_diffrn_radiation_type CuK\a
_diffrn_radiation_wavelength 1.5418
_diffrn_reflns_av_R_equivalents 0.0313
_diffrn_reflns_av_unetI/netI 0.0234
_diffrn_reflns_Laue_measured_fraction_full 1.000
_diffrn_reflns_Laue_measured_fraction_max 0.994
_diffrn_reflns_limit_h_max 28
_diffrn_reflns_limit_h_min -27
_diffrn_reflns_limit_k_max 26
_diffrn_reflns_limit_k_min -26
_diffrn_reflns_limit_l_max 13
_diffrn_reflns_limit_l_min -12
_diffrn_reflns_number 38343
_diffrn_reflns_point_group_measured_fraction_full 1.000
_diffrn_reflns_point_group_measured_fraction_max 0.994
_diffrn_reflns_theta_full 67.680
_diffrn_reflns_theta_max 73.413
_diffrn_reflns_theta_min 3.895
_diffrn_source 'sealed X-ray tube'
_diffrn_source_type 'SuperNova (Cu) X-ray Source'
_exptl_absorpt_coefficient_mu 0.919
_exptl_absorpt_correction_T_max 0.962
_exptl_absorpt_correction_T_min 0.806
_exptl_absorpt_correction_type gaussian
_exptl_absorpt_process_details
;
CrysAlisPro, Agilent Technologies,
Version 1.171.37.35 (release 13-08-2014 CrysAlis171 .NET)
(compiled Aug 13 2014,18:06:01)
Numerical absorption correction based on gaussian integration over
            a multifaceted crystal model
Empirical absorption correction using spherical harmonics,
 implemented in SCALE3 ABSPACK scaling algorithm.
;
_exptl_crystal_colour 'dark red'
_exptl_crystal_density_diffrn 1.384
_exptl_crystal_description plate
_exptl_crystal_F_000 2208
_exptl_crystal_size_max 0.4285
_exptl_crystal_size_mid 0.1339
_exptl_crystal_size_min 0.0652
_refine_diff_density_max 0.686
_refine_diff_density_min -0.403
_refine_diff_density_rms 0.048
_refine_ls_abs_structure_details
;

The space-.group is non centrosymmetric but contains symmetry element of the second kind.

 Refined as an inversion twin.
;
_refine_ls_abs_structure_Flack 0.5(2)
_refine_ls_extinction_method none
_refine_ls_goodness_of_fit_ref 1.033
_refine_ls_hydrogen_treatment constr
_refine_ls_matrix_type full
_refine_ls_number_parameters 713
_refine_ls_number_reflns 9318
_refine_ls_number_restraints 84
_refine_ls_restrained_S_all 1.164
_refine_ls_R_factor_all 0.0546
_refine_ls_R_factor_gt 0.0510
_refine_ls_shift/su_max 0.000
_refine_ls_shift/su_mean 0.000
_refine_ls_structure_factor_coef Fsqd
_refine_ls_weighting_details 'w=1/[\s^2^(Fo^2^)+(0.1043P)^2^+1.0712P] where P=(Fo^2^+2Fc^2^)/3'
_refine_ls_weighting_scheme calc
_refine_ls_wR_factor_gt 0.1480
_refine_ls_wR_factor_ref 0.1533
_reflns_Friedel_coverage 0.945
_reflns_Friedel_fraction_full 1.000
_reflns_Friedel_fraction_max 0.994
_reflns_number_gt 8670
_reflns_number_total 9318
_reflns_threshold_expression 'I > 2\s(I)'
_cod_data_source_file c6sc00614k2.cif
_cod_data_source_block ih346
_cod_depositor_comments 'Adding full bibliography for 1543067--1543076.cif.'
_cod_database_code 1543068
_chemical_oxdiff_formula 'C28 H29 N2 O3'
_shelx_space_group_comment
;
The symmetry employed for this shelxl refinement is uniquely defined
by the following loop, which should always be used as a source of
symmetry information in preference to the above space-group names.
They are only intended as comments.
;
_reflns_odcompleteness_completeness 99.94
_reflns_odcompleteness_iscentric 1
_reflns_odcompleteness_theta 66.97
_olex2_refinement_description
;
1. Twinned data refinement
 Scales: 0.5(2) 0.5(2)
2. Fixed Uiso
 At 1.2 times of:
  All C(H) groups, All C(H,H) groups
 At 1.5 times of:
  All C(H,H,H) groups
3. Restrained distances
 F10B-B6 \\sim F10-B6 \\sim F9B-B6 \\sim F9-B6
 with sigma of 0.02
 F10B-F7 \\sim F10B-F8 \\sim F10B-F9B \\sim F9B-F7 \\sim F9B-F8
 with sigma of 0.04
 F10-F7 \\sim F10-F8 \\sim F10-F9B \\sim F9-F7 \\sim F9-F8
 with sigma of 0.04
4. Uiso/Uaniso restraints and constraints
F10 \\sim F10B: within 1.7A with sigma of 0.04 and sigma for terminal atoms of
0.08
5. Rigid body (RIGU) restrains
 F7, F8, B6, F9B, F10B
 with sigma for 1-2 distances of 0.004 and sigma for 1-3 distances of 0.004
 F7, F8, B6, F9, F10
 with sigma for 1-2 distances of 0.004 and sigma for 1-3 distances of 0.004
6. Others
 Sof(F9)=Sof(F10)=1-FVAR(1)
 Sof(F9B)=Sof(F10B)=FVAR(1)
7.a Secondary CH2 refined with riding coordinates:
 C12(H12A,H12B), C15(H15A,H15B), C16(H16A,H16B), C31A(H31A,H31B), C10(H10A,
 H10B), C28A(H28A,H28B), C29A(H29A,H29B), C32A(H32A,H32B)
7.b Aromatic/amide H refined with riding coordinates:
 C2A(H2A), C4A(H4A), C5A(H5A), C11(H11), C13(H13), C14(H14), C16A(H16C),
 C17(H17), C18A(H18A), C2AB(H2AB), C4AB(H4AB), C5AB(H5AB), C7(H7), C8(H8),
 C17A(H17A), C25A(H25A), C26A(H26A), C27A(H27A)
7.c Idealised Me refined as rotating group:
 C1A(H1AA,H1AB,H1AC), C19(H19A,H19B,H19C), C22A(H22A,H22B,H22C), C33A(H33A,
 H33B,H33C), C1B(H1BA,H1BB,H1BC), C18(H18B,H18C,H18D), C21A(H21A,H21B,H21C),
 C30A(H30A,H30B,H30C)
;
_shelx_shelxl_version_number 2014/7

loop_
_space_group_symop_operation_xyz
'x, y, z'
'-x, y+1/2, -z'
'-x+1/2, y+1/2, z+1/2'
'x+1/2, y, -z+1/2'

loop_
_atom_site_label
_atom_site_type_symbol
_atom_site_fract_x
_atom_site_fract_y
_atom_site_fract_z
_atom_site_U_iso_or_equiv
_atom_site_adp_type
_atom_site_occupancy
_atom_site_site_symmetry_order
_atom_site_calc_flag
_atom_site_refinement_flags_posn
_atom_site_refinement_flags_adp
_atom_site_refinement_flags_occupancy
_atom_site_disorder_assembly
_atom_site_disorder_group
O1 O 0.37620(12) 0.55043(13) 0.9287(3) 0.0505(6) Uani 1 1 d . . . . .
O1A O 0.51066(13) 0.84770(15) 1.1574(3) 0.0528(6) Uani 1 1 d . . . . .
O20A O 0.44810(12) 0.55830(12) 0.7252(3) 0.0465(6) Uani 1 1 d . . . . .
N9A N 0.50121(13) 0.72868(15) 0.9978(3) 0.0398(6) Uani 1 1 d . . . . .
N15A N 0.33278(12) 0.74669(14) 0.7260(3) 0.0379(6) Uani 1 1 d . . . . .
C1 C 0.41494(14) 0.67109(16) 0.8501(3) 0.0367(6) Uani 1 1 d . . . . .
C1A C 0.5959(3) 0.7105(3) 0.8026(5) 0.0749(14) Uani 1 1 d . . . . .
H1AA H 0.6287 0.6893 0.7595 0.112 Uiso 1 1 calc GR . . . .
H1AB H 0.5909 0.7533 0.7682 0.112 Uiso 1 1 calc GR . . . .
H1AC H 0.5597 0.6861 0.7895 0.112 Uiso 1 1 calc GR . . . .
C2A C 0.48707(16) 0.86937(17) 1.0627(4) 0.0445(8) Uani 1 1 d . . . . .
H2A H 0.4880 0.9142 1.0533 0.053 Uiso 1 1 calc R . . . .
C3 C 0.34084(15) 0.68545(17) 0.6844(3) 0.0390(7) Uani 1 1 d . . . . .
C3A C 0.45753(15) 0.83348(16) 0.9625(3) 0.0394(7) Uani 1 1 d . . . . .
C4 C 0.44361(15) 0.63518(16) 0.9478(3) 0.0386(7) Uani 1 1 d . . . . .
C4A C 0.41722(16) 0.86878(16) 0.8916(4) 0.0426(7) Uani 1 1 d . . . . .
H4A H 0.4183 0.9137 0.8984 0.051 Uiso 1 1 calc R . . . .
C5 C 0.48852(15) 0.66523(18) 1.0188(3) 0.0405(7) Uani 1 1 d . . . . .
C5A C 0.37605(16) 0.84200(17) 0.8126(3) 0.0416(7) Uani 1 1 d . . . . .
H5A H 0.3490 0.8681 0.7679 0.050 Uiso 1 1 calc R . . . .
C6 C 0.38482(15) 0.64668(16) 0.7420(3) 0.0376(7) Uani 1 1 d . . . . .
C6A C 0.37434(15) 0.77642(16) 0.7988(3) 0.0377(7) Uani 1 1 d . . . . .
C7A C 0.41600(14) 0.73747(15) 0.8644(3) 0.0356(6) Uani 1 1 d . . . . .
C8A C 0.45903(14) 0.76722(16) 0.9456(3) 0.0365(6) Uani 1 1 d . . . . .
C9 C 0.42570(16) 0.57291(17) 0.9860(4) 0.0435(8) Uani 1 1 d . . . . .
C11 C 0.50186(19) 0.5708(2) 1.1403(4) 0.0533(9) Uani 1 1 d . . . . .
H11 H 0.5223 0.5481 1.2042 0.064 Uiso 1 1 calc R . . . .
C12 C 0.28789(16) 0.82154(19) 0.5671(3) 0.0440(8) Uani 1 1 d . . . . .
H12A H 0.3279 0.8402 0.5653 0.053 Uiso 1 1 calc R . . . .
H12B H 0.2839 0.7930 0.4933 0.053 Uiso 1 1 calc R . . . .
C13 C 0.31898(19) 0.6034(2) 0.5356(4) 0.0544(9) Uani 1 1 d . . . . .
H13 H 0.2953 0.5873 0.4689 0.065 Uiso 1 1 calc R . . . .
C14 C 0.52004(18) 0.6317(2) 1.1113(4) 0.0472(8) Uani 1 1 d . . . . .
H14 H 0.5529 0.6503 1.1528 0.057 Uiso 1 1 calc R . . . .
C15 C 0.60889(19) 0.7146(2) 0.9414(5) 0.0566(10) Uani 1 1 d . . . . .
H15A H 0.6479 0.7348 0.9532 0.068 Uiso 1 1 calc R . . . .
H15B H 0.6111 0.6712 0.9766 0.068 Uiso 1 1 calc R . . . .
C16 C 0.56282(15) 0.7523(2) 1.0146(4) 0.0477(8) Uani 1 1 d . . . . .
H16A H 0.5729 0.7510 1.1054 0.057 Uiso 1 1 calc R . . . .
H16B H 0.5646 0.7972 0.9872 0.057 Uiso 1 1 calc R . . . .
C16A C 0.30618(16) 0.6614(2) 0.5842(4) 0.0472(8) Uani 1 1 d . . . . .
H16C H 0.2744 0.6856 0.5512 0.057 Uiso 1 1 calc R . . . .
C17 C 0.45489(19) 0.5414(2) 1.0796(4) 0.0529(9) Uani 1 1 d . . . . .
H17 H 0.4432 0.4998 1.1032 0.064 Uiso 1 1 calc R . . . .
C18A C 0.36605(18) 0.5661(2) 0.5804(4) 0.0527(9) Uani 1 1 d . . . . .
H18A H 0.3752 0.5268 0.5413 0.063 Uiso 1 1 calc R . . . .
C19 C 0.4633(2) 0.4985(2) 0.6712(6) 0.0675(13) Uani 1 1 d . . . . .
H19A H 0.4666 0.5029 0.5794 0.101 Uiso 1 1 calc GR . . . .
H19B H 0.4328 0.4673 0.6915 0.101 Uiso 1 1 calc GR . . . .
H19C H 0.5012 0.4843 0.7057 0.101 Uiso 1 1 calc GR . . . .
C19A C 0.39879(16) 0.58742(17) 0.6821(4) 0.0428(7) Uani 1 1 d . . . . .
C22A C 0.3593(2) 0.4871(2) 0.9565(7) 0.0768(16) Uani 1 1 d . . . . .
H22A H 0.3284 0.4737 0.8978 0.115 Uiso 1 1 calc GR . . . .
H22B H 0.3444 0.4848 1.0432 0.115 Uiso 1 1 calc GR . . . .
H22C H 0.3935 0.4591 0.9477 0.115 Uiso 1 1 calc GR . . . .
C31A C 0.27990(15) 0.78307(18) 0.6894(3) 0.0418(7) Uani 1 1 d . . . . .
H31A H 0.2696 0.8125 0.7588 0.050 Uiso 1 1 calc R . . . .
H31B H 0.2466 0.7533 0.6782 0.050 Uiso 1 1 calc R . . . .
C33A C 0.2422(2) 0.8742(2) 0.5586(4) 0.0563(10) Uani 1 1 d . . . . .
H33A H 0.2493 0.8995 0.4825 0.084 Uiso 1 1 calc GR . . . .
H33B H 0.2451 0.9014 0.6332 0.084 Uiso 1 1 calc GR . . . .
H33C H 0.2027 0.8555 0.5545 0.084 Uiso 1 1 calc GR . . . .
O1AB O 0.74658(13) 0.18572(14) 1.0921(2) 0.0502(6) Uani 1 1 d . . . . .
O2 O 0.69288(11) 0.47612(12) 0.6731(3) 0.0438(5) Uani 1 1 d . . . . .
O23A O 0.62000(11) 0.47999(12) 0.8752(3) 0.0431(6) Uani 1 1 d . . . . .
N1 N 0.57597(11) 0.28958(15) 0.6541(3) 0.0367(6) Uani 1 1 d . . . . .
N9AB N 0.74383(12) 0.30143(14) 0.9294(3) 0.0357(6) Uani 1 1 d . . . . .
C1B C 0.4774(2) 0.1692(3) 0.4852(5) 0.0743(15) Uani 1 1 d . . . . .
H1BA H 0.4811 0.1375 0.5523 0.111 Uiso 1 1 calc GR . . . .
H1BB H 0.4791 0.1481 0.4028 0.111 Uiso 1 1 calc GR . . . .
H1BC H 0.4398 0.1915 0.4938 0.111 Uiso 1 1 calc GR . . . .
C2 C 0.64476(15) 0.44820(17) 0.6231(3) 0.0403(7) Uani 1 1 d . . . . .
C2AB C 0.72409(16) 0.16329(18) 0.9987(3) 0.0434(8) Uani 1 1 d . . . . .
H2AB H 0.7238 0.1183 0.9929 0.052 Uiso 1 1 calc R . . . .
C3AB C 0.69707(14) 0.19828(16) 0.8930(3) 0.0367(7) Uani 1 1 d . . . . .
C4AB C 0.65665(15) 0.16417(16) 0.8201(3) 0.0401(7) Uani 1 1 d . . . . .
H4AB H 0.6568 0.1192 0.8267 0.048 Uiso 1 1 calc R . . . .
C5AB C 0.61689(15) 0.19164(16) 0.7398(3) 0.0399(7) Uani 1 1 d . . . . .
H5AB H 0.5898 0.1663 0.6937 0.048 Uiso 1 1 calc R . . . .
C6AB C 0.61689(13) 0.25815(15) 0.7269(3) 0.0330(6) Uani 1 1 d . . . . .
C7 C 0.61411(18) 0.4713(2) 0.5212(4) 0.0500(9) Uani 1 1 d . . . . .
H7 H 0.6242 0.5112 0.4856 0.060 Uiso 1 1 calc R . . . .
C7AB C 0.65856(12) 0.29525(15) 0.7961(3) 0.0307(6) Uani 1 1 d . . . . .
C8 C 0.55307(16) 0.3773(2) 0.5147(4) 0.0461(8) Uani 1 1 d . . . . .
H8 H 0.5214 0.3544 0.4778 0.055 Uiso 1 1 calc R . . . .
C8AB C 0.70044(13) 0.26471(15) 0.8763(3) 0.0327(6) Uani 1 1 d . . . . .
C10 C 0.52230(14) 0.2553(2) 0.6164(3) 0.0427(8) Uani 1 1 d . . . . .
H10A H 0.4901 0.2865 0.6055 0.051 Uiso 1 1 calc R . . . .
H10B H 0.5108 0.2265 0.6860 0.051 Uiso 1 1 calc R . . . .
C10A C 0.73310(14) 0.36475(15) 0.9512(3) 0.0351(6) Uani 1 1 d . . . . .
C11A C 0.68712(14) 0.39581(15) 0.8847(3) 0.0338(6) Uani 1 1 d . . . . .
C12A C 0.65813(12) 0.36174(15) 0.7854(3) 0.0306(6) Uani 1 1 d . . . . .
C13A C 0.62897(13) 0.38841(16) 0.6779(3) 0.0350(6) Uani 1 1 d . . . . .
C14A C 0.58534(13) 0.35135(17) 0.6162(3) 0.0357(6) Uani 1 1 d . . . . .
C17A C 0.56815(17) 0.4359(2) 0.4705(4) 0.0518(9) Uani 1 1 d . . . . .
H17A H 0.5463 0.4532 0.4022 0.062 Uiso 1 1 calc R . . . .
C18 C 0.6060(2) 0.5448(2) 0.8992(5) 0.0612(11) Uani 1 1 d . . . . .
H18B H 0.6019 0.5514 0.9903 0.092 Uiso 1 1 calc GR . . . .
H18C H 0.5689 0.5556 0.8571 0.092 Uiso 1 1 calc GR . . . .
H18D H 0.6376 0.5719 0.8667 0.092 Uiso 1 1 calc GR . . . .
C21A C 0.7081(2) 0.5378(2) 0.6278(5) 0.0620(11) Uani 1 1 d . . . . .
H21A H 0.7428 0.5534 0.6733 0.093 Uiso 1 1 calc GR . . . .
H21B H 0.6750 0.5669 0.6416 0.093 Uiso 1 1 calc GR . . . .
H21C H 0.7169 0.5356 0.5373 0.093 Uiso 1 1 calc GR . . . .
C24A C 0.67115(15) 0.45778(16) 0.9248(3) 0.0377(7) Uani 1 1 d . . . . .
C25A C 0.70391(18) 0.48923(18) 1.0146(4) 0.0474(8) Uani 1 1 d . . . . .
H25A H 0.6936 0.5311 1.0393 0.057 Uiso 1 1 calc R . . . .
C26A C 0.75214(18) 0.4592(2) 1.0687(4) 0.0503(9) Uani 1 1 d . . . . .
H26A H 0.7755 0.4819 1.1277 0.060 Uiso 1 1 calc R . . . .
C27A C 0.76723(16) 0.39799(19) 1.0400(4) 0.0456(8) Uani 1 1 d . . . . .
H27A H 0.8001 0.3784 1.0793 0.055 Uiso 1 1 calc R . . . .
C28A C 0.80483(15) 0.27656(19) 0.9436(4) 0.0450(8) Uani 1 1 d . . . . .
H28A H 0.8057 0.2311 0.9200 0.054 Uiso 1 1 calc R . . . .
H28B H 0.8173 0.2802 1.0329 0.054 Uiso 1 1 calc R . . . .
C29A C 0.84755(16) 0.3135(2) 0.8599(4) 0.0537(10) Uani 1 1 d . . . . .
H29A H 0.8523 0.3568 0.8946 0.064 Uiso 1 1 calc R . . . .
H29B H 0.8865 0.2925 0.8622 0.064 Uiso 1 1 calc R . . . .
C30A C 0.8275(2) 0.3184(3) 0.7247(5) 0.0636(12) Uani 1 1 d . . . . .
H30A H 0.7935 0.3469 0.7195 0.095 Uiso 1 1 calc GR . . . .
H30B H 0.8163 0.2762 0.6939 0.095 Uiso 1 1 calc GR . . . .
H30C H 0.8597 0.3351 0.6728 0.095 Uiso 1 1 calc GR . . . .
C32A C 0.52771(17) 0.2165(2) 0.4954(4) 0.0486(8) Uani 1 1 d . . . . .
H32A H 0.5271 0.2452 0.4215 0.058 Uiso 1 1 calc R . . . .
H32B H 0.5658 0.1935 0.4952 0.058 Uiso 1 1 calc R . . . .
F7 F 0.4206(3) 0.3519(3) 0.3769(5) 0.1262(17) Uani 1 1 d D U . . .
F8 F 0.47085(19) 0.4132(3) 0.2484(5) 0.1230(18) Uani 1 1 d D U . . .
B6 B 0.4188(2) 0.4002(3) 0.2947(6) 0.0681(13) Uani 1 1 d D U . . .
F9 F 0.4078(6) 0.3825(5) 0.1595(9) 0.109(4) Uani 0.467(14) 1 d D U P A 1
F10 F 0.3830(6) 0.4519(5) 0.3131(15) 0.132(6) Uani 0.467(14) 1 d D U P A 1
F9B F 0.3704(4) 0.3893(6) 0.2323(9) 0.128(4) Uani 0.533(14) 1 d D U P A 2
F10B F 0.4148(6) 0.4468(7) 0.3836(12) 0.137(4) Uani 0.533(14) 1 d D U P A 2
F2 F 0.63134(13) 0.5514(2) 0.2468(3) 0.0772(9) Uani 1 1 d . . . . .
F3 F 0.66110(19) 0.6278(2) 0.3795(4) 0.0947(11) Uani 1 1 d . . . . .
F4 F 0.6799(3) 0.6320(3) 0.1642(4) 0.1232(18) Uani 1 1 d . . . . .
F5 F 0.72752(15) 0.5669(2) 0.2898(4) 0.0947(11) Uani 1 1 d . . . . .
B1 B 0.6732(3) 0.5969(3) 0.2692(5) 0.0639(13) Uani 1 1 d . . . . .

loop_
_atom_site_aniso_label
_atom_site_aniso_U_11
_atom_site_aniso_U_22
_atom_site_aniso_U_33
_atom_site_aniso_U_23
_atom_site_aniso_U_13
_atom_site_aniso_U_12
O1 0.0499(14) 0.0330(13) 0.0685(18) 0.0103(12) 0.0086(12) -0.0014(10)
O1A 0.0611(15) 0.0518(16) 0.0455(15) -0.0088(12) 0.0046(12) -0.0005(12)
O20A 0.0490(13) 0.0343(13) 0.0563(15) -0.0078(11) 0.0043(11) 0.0058(10)
N9A 0.0414(14) 0.0369(15) 0.0410(14) -0.0015(11) 0.0035(10) 0.0037(11)
N15A 0.0399(13) 0.0362(14) 0.0377(14) 0.0043(11) 0.0054(11) 0.0040(11)
C1 0.0389(15) 0.0340(17) 0.0371(15) 0.0024(13) 0.0094(12) 0.0020(12)
C1A 0.092(4) 0.064(3) 0.069(3) 0.002(2) 0.014(3) 0.012(3)
C2A 0.0500(18) 0.0353(17) 0.048(2) -0.0068(14) 0.0095(15) 0.0009(14)
C3 0.0412(16) 0.0370(17) 0.0387(16) 0.0030(13) 0.0066(12) -0.0003(12)
C3A 0.0469(17) 0.0320(16) 0.0391(17) -0.0021(13) 0.0095(13) 0.0007(13)
C4 0.0431(16) 0.0341(16) 0.0385(17) 0.0024(13) 0.0086(13) 0.0064(13)
C4A 0.0524(18) 0.0298(16) 0.0455(18) -0.0021(13) 0.0112(14) 0.0022(13)
C5 0.0474(17) 0.0391(17) 0.0351(16) -0.0003(13) 0.0085(13) 0.0074(14)
C5A 0.0502(18) 0.0331(17) 0.0414(18) 0.0031(13) 0.0085(14) 0.0071(13)
C6 0.0411(16) 0.0293(15) 0.0424(17) 0.0007(13) 0.0059(13) 0.0002(12)
C6A 0.0453(16) 0.0343(17) 0.0335(15) 0.0027(12) 0.0091(12) 0.0029(13)
C7A 0.0427(16) 0.0309(16) 0.0332(15) -0.0008(12) 0.0078(12) 0.0027(12)
C8A 0.0410(15) 0.0337(16) 0.0349(15) 0.0006(12) 0.0087(12) 0.0022(12)
C9 0.0462(17) 0.0361(17) 0.0483(19) 0.0043(14) 0.0107(14) 0.0048(14)
C11 0.059(2) 0.053(2) 0.049(2) 0.0102(17) 0.0060(17) 0.0152(18)
C12 0.0474(18) 0.0456(19) 0.0391(17) 0.0074(14) 0.0044(14) 0.0100(15)
C13 0.055(2) 0.049(2) 0.059(2) -0.0065(18) -0.0036(18) -0.0125(17)
C14 0.054(2) 0.046(2) 0.0413(18) 0.0031(15) 0.0031(15) 0.0110(16)
C15 0.056(2) 0.043(2) 0.070(3) -0.0008(18) 0.0161(19) 0.0039(17)
C16 0.0398(17) 0.051(2) 0.052(2) -0.0016(16) 0.0055(15) 0.0008(15)
C16A 0.0428(17) 0.048(2) 0.051(2) -0.0011(16) 0.0011(14) -0.0041(15)
C17 0.061(2) 0.0381(18) 0.059(2) 0.0123(17) 0.0161(18) 0.0089(17)
C18A 0.055(2) 0.0405(19) 0.063(2) -0.0122(17) 0.0012(17) -0.0051(16)
C19 0.069(3) 0.044(2) 0.090(4) -0.022(2) -0.003(2) 0.015(2)
C19A 0.0460(17) 0.0319(16) 0.0504(19) -0.0049(14) 0.0073(14) -0.0023(13)
C22A 0.063(3) 0.040(2) 0.128(5) 0.029(3) -0.007(3) -0.010(2)
C31A 0.0423(16) 0.0432(18) 0.0399(17) 0.0073(14) 0.0067(13) 0.0064(13)
C33A 0.058(2) 0.053(2) 0.058(2) 0.0153(19) 0.0066(18) 0.0162(18)
O1AB 0.0646(16) 0.0477(15) 0.0385(13) 0.0073(11) 0.0058(11) 0.0086(12)
O2 0.0470(12) 0.0331(12) 0.0514(14) 0.0108(11) 0.0060(10) -0.0035(9)
O23A 0.0451(12) 0.0298(12) 0.0543(15) -0.0040(10) 0.0070(10) 0.0053(9)
N1 0.0333(12) 0.0394(14) 0.0374(13) -0.0016(11) 0.0046(10) 0.0001(10)
N9AB 0.0355(13) 0.0338(13) 0.0380(13) 0.0033(11) 0.0015(10) 0.0012(10)
C1B 0.067(3) 0.086(4) 0.070(3) -0.030(3) -0.002(2) -0.022(3)
C2 0.0402(16) 0.0362(17) 0.0445(18) 0.0057(14) 0.0078(13) 0.0046(13)
C2AB 0.0514(18) 0.0347(16) 0.0442(19) 0.0089(14) 0.0112(15) 0.0096(14)
C3AB 0.0414(15) 0.0303(15) 0.0384(16) 0.0034(12) 0.0087(12) 0.0039(12)
C4AB 0.0495(17) 0.0279(14) 0.0427(17) 0.0011(12) 0.0114(14) 0.0001(13)
C5AB 0.0455(16) 0.0325(16) 0.0418(17) -0.0037(13) 0.0092(13) -0.0070(13)
C6AB 0.0333(14) 0.0320(15) 0.0338(14) -0.0005(12) 0.0079(11) 0.0009(11)
C7 0.055(2) 0.047(2) 0.048(2) 0.0150(17) 0.0045(16) 0.0103(16)
C7AB 0.0301(13) 0.0290(14) 0.0332(14) 0.0006(12) 0.0079(10) 0.0015(10)
C8 0.0390(16) 0.054(2) 0.0456(19) -0.0004(16) -0.0028(13) 0.0124(15)
C8AB 0.0354(14) 0.0286(15) 0.0341(15) 0.0027(11) 0.0065(11) 0.0019(11)
C10 0.0306(14) 0.052(2) 0.0450(18) -0.0083(15) 0.0034(12) -0.0026(13)
C10A 0.0370(14) 0.0330(16) 0.0353(15) 0.0018(12) 0.0020(12) -0.0026(12)
C11A 0.0363(14) 0.0293(15) 0.0358(16) 0.0010(12) 0.0073(12) -0.0026(11)
C12A 0.0299(13) 0.0291(15) 0.0327(14) 0.0003(11) 0.0066(11) 0.0011(10)
C13A 0.0338(14) 0.0339(16) 0.0373(16) 0.0030(12) 0.0067(11) 0.0077(11)
C14A 0.0305(13) 0.0398(16) 0.0368(15) 0.0003(13) 0.0040(11) 0.0064(12)
C17A 0.052(2) 0.059(2) 0.0451(19) 0.0084(18) -0.0035(15) 0.0183(17)
C18 0.064(2) 0.0322(19) 0.087(3) -0.0095(19) 0.007(2) 0.0130(17)
C21A 0.067(2) 0.040(2) 0.079(3) 0.021(2) 0.013(2) -0.0078(18)
C24A 0.0420(16) 0.0292(15) 0.0419(17) -0.0009(12) 0.0082(13) -0.0014(12)
C25A 0.056(2) 0.0346(17) 0.052(2) -0.0072(15) 0.0076(16) -0.0060(14)
C26A 0.059(2) 0.046(2) 0.046(2) -0.0046(15) -0.0022(16) -0.0140(16)
C27A 0.0465(18) 0.047(2) 0.0439(18) 0.0029(15) -0.0037(14) -0.0090(15)
C28A 0.0363(16) 0.0475(19) 0.051(2) 0.0103(15) -0.0034(13) 0.0055(14)
C29A 0.0359(17) 0.056(2) 0.069(3) 0.0097(19) 0.0042(16) 0.0014(15)
C30A 0.057(2) 0.074(3) 0.060(3) 0.016(2) 0.0189(19) 0.010(2)
C32A 0.0453(18) 0.056(2) 0.0442(19) -0.0090(17) 0.0015(14) -0.0024(16)
F7 0.149(4) 0.119(4) 0.111(3) 0.042(3) -0.011(3) -0.031(3)
F8 0.092(2) 0.155(4) 0.123(3) 0.054(3) 0.037(2) 0.031(3)
B6 0.059(3) 0.084(4) 0.062(3) 0.014(3) 0.008(2) -0.001(2)
F9 0.157(9) 0.081(5) 0.090(5) 0.003(4) -0.039(6) 0.036(5)
F10 0.131(8) 0.097(6) 0.168(11) 0.022(6) 0.102(8) 0.028(6)
F9B 0.078(5) 0.211(12) 0.095(6) -0.029(6) -0.036(4) 0.005(5)
F10B 0.142(8) 0.136(8) 0.133(8) -0.045(6) -0.015(6) 0.029(6)
F2 0.0670(16) 0.097(3) 0.0676(17) -0.0117(16) -0.0097(13) -0.0194(15)
F3 0.107(3) 0.093(3) 0.084(2) -0.034(2) 0.0037(19) 0.005(2)
F4 0.191(5) 0.100(3) 0.079(2) 0.032(2) -0.023(3) -0.033(3)
F5 0.0716(18) 0.104(3) 0.108(3) -0.032(2) -0.0164(18) 0.0060(18)
B1 0.077(3) 0.071(3) 0.043(2) -0.001(2) -0.011(2) -0.011(3)

loop_
_atom_type_symbol
_atom_type_description
_atom_type_scat_dispersion_real
_atom_type_scat_dispersion_imag
_atom_type_scat_source
C C 0.0181 0.0091 'International Tables Vol C Tables 4.2.6.8 and 6.1.1.4'
H H 0.0000 0.0000 'International Tables Vol C Tables 4.2.6.8 and 6.1.1.4'
B B 0.0090 0.0039 'International Tables Vol C Tables 4.2.6.8 and 6.1.1.4'
F F 0.0727 0.0534 'International Tables Vol C Tables 4.2.6.8 and 6.1.1.4'
N N 0.0311 0.0180 'International Tables Vol C Tables 4.2.6.8 and 6.1.1.4'
O O 0.0492 0.0322 'International Tables Vol C Tables 4.2.6.8 and 6.1.1.4'

loop_
_exptl_crystal_face_index_h
_exptl_crystal_face_index_k
_exptl_crystal_face_index_l
_exptl_crystal_face_perp_dist
_exptl_oxdiff_crystal_face_indexfrac_h
_exptl_oxdiff_crystal_face_indexfrac_k
_exptl_oxdiff_crystal_face_indexfrac_l
_exptl_oxdiff_crystal_face_x
_exptl_oxdiff_crystal_face_y
_exptl_oxdiff_crystal_face_z
0 1 0 0.0829 -0.0000 1.0000 -0.0000 -0.0228 -0.0593 0.0361
0 -1 0 0.0509 0.0000 -1.0000 0.0000 0.0228 0.0593 -0.0361
1 0 0 0.0511 1.0000 0.0000 -0.0000 0.0290 -0.0396 -0.0468
-1 0 0 0.0141 -1.0000 -0.0000 0.0000 -0.0290 0.0396 0.0468
0 0 1 0.2267 -0.0000 0.0000 1.0000 -0.1233 0.0006 -0.0770
0 0 -1 0.2017 0.0000 -0.0000 -1.0000 0.1233 -0.0006 0.0770

loop_
_geom_angle_atom_site_label_1
_geom_angle_atom_site_label_2
_geom_angle_atom_site_label_3
_geom_angle
C9 O1 C22A 117.2(3)
C19A O20A C19 117.7(3)
C5 N9A C16 119.8(3)
C8A N9A C5 119.4(3)
C8A N9A C16 120.2(3)
C3 N15A C31A 120.8(3)
C6A N15A C3 121.2(3)
C6A N15A C31A 118.0(3)
C6 C1 C4 127.1(3)
C7A C1 C4 116.0(3)
C7A C1 C6 116.9(3)
H1AA C1A H1AB 109.5
H1AA C1A H1AC 109.5
H1AB C1A H1AC 109.5
C15 C1A H1AA 109.5
C15 C1A H1AB 109.5
C15 C1A H1AC 109.5
O1A C2A H2A 116.6
O1A C2A C3A 126.9(3)
C3A C2A H2A 116.6
N15A C3 C6 119.6(3)
N15A C3 C16A 120.1(3)
C16A C3 C6 120.3(3)
C4A C3A C2A 114.4(3)
C4A C3A C8A 118.4(3)
C8A C3A C2A 126.3(3)
C5 C4 C1 118.2(3)
C5 C4 C9 117.6(3)
C9 C4 C1 123.9(3)
C3A C4A H4A 118.2
C5A C4A C3A 123.6(3)
C5A C4A H4A 118.2
N9A C5 C4 119.7(3)
N9A C5 C14 119.5(3)
C14 C5 C4 120.8(4)
C4A C5A H5A 120.3
C4A C5A C6A 119.4(3)
C6A C5A H5A 120.3
C1 C6 C19A 124.1(3)
C3 C6 C1 118.1(3)
C3 C6 C19A 117.7(3)
N15A C6A C5A 122.2(3)
N15A C6A C7A 117.7(3)
C5A C6A C7A 120.0(3)
C1 C7A C6A 120.4(3)
C1 C7A C8A 120.5(3)
C6A C7A C8A 119.1(3)
N9A C8A C3A 123.6(3)
N9A C8A C7A 117.0(3)
C3A C8A C7A 119.3(3)
O1 C9 C4 115.3(3)
O1 C9 C17 123.7(3)
C17 C9 C4 120.9(4)
C14 C11 H11 118.7
C14 C11 C17 122.7(4)
C17 C11 H11 118.7
H12A C12 H12B 108.1
C31A C12 H12A 109.5
C31A C12 H12B 109.5
C33A C12 H12A 109.5
C33A C12 H12B 109.5
C33A C12 C31A 110.7(3)
C16A C13 H13 118.8
C16A C13 C18A 122.5(4)
C18A C13 H13 118.8
C5 C14 H14 121.0
C11 C14 C5 118.0(4)
C11 C14 H14 121.0
C1A C15 H15A 108.9
C1A C15 H15B 108.9
C1A C15 C16 113.2(4)
H15A C15 H15B 107.8
C16 C15 H15A 108.9
C16 C15 H15B 108.9
N9A C16 C15 114.0(3)
N9A C16 H16A 108.7
N9A C16 H16B 108.7
C15 C16 H16A 108.7
C15 C16 H16B 108.7
H16A C16 H16B 107.6
C3 C16A H16C 120.4
C13 C16A C3 119.2(4)
C13 C16A H16C 120.4
C9 C17 C11 119.5(4)
C9 C17 H17 120.3
C11 C17 H17 120.3
C13 C18A H18A 120.4
C19A C18A C13 119.3(4)
C19A C18A H18A 120.4
O20A C19 H19A 109.5
O20A C19 H19B 109.5
O20A C19 H19C 109.5
H19A C19 H19B 109.5
H19A C19 H19C 109.5
H19B C19 H19C 109.5
O20A C19A C6 115.3(3)
O20A C19A C18A 123.9(3)
C18A C19A C6 120.5(3)
O1 C22A H22A 109.5
O1 C22A H22B 109.5
O1 C22A H22C 109.5
H22A C22A H22B 109.5
H22A C22A H22C 109.5
H22B C22A H22C 109.5
N15A C31A C12 113.5(3)
N15A C31A H31A 108.9
N15A C31A H31B 108.9
C12 C31A H31A 108.9
C12 C31A H31B 108.9
H31A C31A H31B 107.7
C12 C33A H33A 109.5
C12 C33A H33B 109.5
C12 C33A H33C 109.5
H33A C33A H33B 109.5
H33A C33A H33C 109.5
H33B C33A H33C 109.5
C2 O2 C21A 117.4(3)
C24A O23A C18 116.9(3)
C6AB N1 C10 118.3(3)
C6AB N1 C14A 120.9(3)
C14A N1 C10 120.8(3)
C8AB N9AB C10A 119.2(3)
C8AB N9AB C28A 120.7(3)
C10A N9AB C28A 119.3(3)
H1BA C1B H1BB 109.5
H1BA C1B H1BC 109.5
H1BB C1B H1BC 109.5
C32A C1B H1BA 109.5
C32A C1B H1BB 109.5
C32A C1B H1BC 109.5
O2 C2 C7 124.3(3)
O2 C2 C13A 115.3(3)
C7 C2 C13A 120.3(4)
O1AB C2AB H2AB 116.5
O1AB C2AB C3AB 126.9(3)
C3AB C2AB H2AB 116.5
C4AB C3AB C2AB 115.8(3)
C4AB C3AB C8AB 118.4(3)
C8AB C3AB C2AB 124.6(3)
C3AB C4AB H4AB 118.0
C5AB C4AB C3AB 123.9(3)
C5AB C4AB H4AB 118.0
C4AB C5AB H5AB 120.6
C4AB C5AB C6AB 118.8(3)
C6AB C5AB H5AB 120.6
N1 C6AB C5AB 122.2(3)
N1 C6AB C7AB 118.0(3)
C5AB C6AB C7AB 119.7(3)
C2 C7 H7 120.2
C2 C7 C17A 119.6(4)
C17A C7 H7 120.2
C8AB C7AB C6AB 119.9(3)
C12A C7AB C6AB 120.0(3)
C12A C7AB C8AB 120.1(3)
C14A C8 H8 120.6
C17A C8 H8 120.6
C17A C8 C14A 118.8(4)
N9AB C8AB C3AB 123.1(3)
N9AB C8AB C7AB 117.8(3)
C3AB C8AB C7AB 119.0(3)
N1 C10 H10A 108.5
N1 C10 H10B 108.5
N1 C10 C32A 115.1(3)
H10A C10 H10B 107.5
C32A C10 H10A 108.5
C32A C10 H10B 108.5
N9AB C10A C11A 119.6(3)
N9AB C10A C27A 119.9(3)
C27A C10A C11A 120.5(3)
C10A C11A C12A 118.1(3)
C10A C11A C24A 117.6(3)
C24A C11A C12A 124.3(3)
C7AB C12A C11A 115.9(3)
C7AB C12A C13A 117.3(3)
C13A C12A C11A 126.8(3)
C12A C13A C2 123.5(3)
C14A C13A C2 118.1(3)
C14A C13A C12A 118.2(3)
N1 C14A C8 120.5(3)
N1 C14A C13A 119.5(3)
C8 C14A C13A 119.9(3)
C7 C17A H17A 118.6
C8 C17A C7 122.8(4)
C8 C17A H17A 118.6
O23A C18 H18B 109.5
O23A C18 H18C 109.5
O23A C18 H18D 109.5
H18B C18 H18C 109.5
H18B C18 H18D 109.5
H18C C18 H18D 109.5
O2 C21A H21A 109.5
O2 C21A H21B 109.5
O2 C21A H21C 109.5
H21A C21A H21B 109.5
H21A C21A H21C 109.5
H21B C21A H21C 109.5
O23A C24A C11A 114.8(3)
O23A C24A C25A 124.3(3)
C25A C24A C11A 120.8(3)
C24A C25A H25A 120.3
C24A C25A C26A 119.4(3)
C26A C25A H25A 120.3
C25A C26A H26A 118.8
C27A C26A C25A 122.4(4)
C27A C26A H26A 118.8
C10A C27A H27A 120.6
C26A C27A C10A 118.7(4)
C26A C27A H27A 120.6
N9AB C28A H28A 109.5
N9AB C28A H28B 109.5
N9AB C28A C29A 110.6(3)
H28A C28A H28B 108.1
C29A C28A H28A 109.5
C29A C28A H28B 109.5
C28A C29A H29A 108.9
C28A C29A H29B 108.9
H29A C29A H29B 107.7
C30A C29A C28A 113.3(4)
C30A C29A H29A 108.9
C30A C29A H29B 108.9
C29A C30A H30A 109.5
C29A C30A H30B 109.5
C29A C30A H30C 109.5
H30A C30A H30B 109.5
H30A C30A H30C 109.5
H30B C30A H30C 109.5
C1B C32A C10 110.6(3)
C1B C32A H32A 109.5
C1B C32A H32B 109.5
C10 C32A H32A 109.5
C10 C32A H32B 109.5
H32A C32A H32B 108.1
F7 B6 F9 115.9(7)
F7 B6 F10 121.9(7)
F7 B6 F10B 95.8(8)
F8 B6 F7 112.0(6)
F8 B6 F9 81.1(7)
F8 B6 F10 114.9(7)
F8 B6 F10B 99.6(8)
F10 B6 F9 103.6(9)
F9B B6 F7 102.8(8)
F9B B6 F8 127.5(7)
F9B B6 F10B 115.0(8)
F2 B1 F5 108.6(5)
F3 B1 F2 110.0(5)
F3 B1 F5 105.0(4)
F4 B1 F2 108.6(4)
F4 B1 F3 118.0(6)
F4 B1 F5 106.1(6)

loop_
_geom_bond_atom_site_label_1
_geom_bond_atom_site_label_2
_geom_bond_distance
O1 C9 1.362(5)
O1 C22A 1.420(5)
O1A C2A 1.225(5)
O20A C19 1.426(5)
O20A C19A 1.356(5)
N9A C5 1.386(5)
N9A C8A 1.372(5)
N9A C16 1.495(5)
N15A C3 1.376(5)
N15A C6A 1.370(5)
N15A C31A 1.476(4)
C1 C4 1.438(5)
C1 C6 1.430(5)
C1 C7A 1.408(5)
C1A H1AA 0.9800
C1A H1AB 0.9800
C1A H1AC 0.9800
C1A C15 1.502(8)
C2A H2A 0.9500
C2A C3A 1.466(5)
C3 C6 1.427(5)
C3 C16A 1.416(5)
C3A C4A 1.398(5)
C3A C8A 1.409(5)
C4 C5 1.417(5)
C4 C9 1.433(5)
C4A H4A 0.9500
C4A C5A 1.376(6)
C5 C14 1.405(5)
C5A H5A 0.9500
C5A C6A 1.391(5)
C6 C19A 1.436(5)
C6A C7A 1.433(5)
C7A C8A 1.445(5)
C9 C17 1.365(6)
C11 H11 0.9500
C11 C14 1.383(6)
C11 C17 1.390(7)
C12 H12A 0.9900
C12 H12B 0.9900
C12 C31A 1.540(5)
C12 C33A 1.522(5)
C13 H13 0.9500
C13 C16A 1.360(6)
C13 C18A 1.409(7)
C14 H14 0.9500
C15 H15A 0.9900
C15 H15B 0.9900
C15 C16 1.525(5)
C16 H16A 0.9900
C16 H16B 0.9900
C16A H16C 0.9500
C17 H17 0.9500
C18A H18A 0.9500
C18A C19A 1.384(6)
C19 H19A 0.9800
C19 H19B 0.9800
C19 H19C 0.9800
C22A H22A 0.9800
C22A H22B 0.9800
C22A H22C 0.9800
C31A H31A 0.9900
C31A H31B 0.9900
C33A H33A 0.9800
C33A H33B 0.9800
C33A H33C 0.9800
O1AB C2AB 1.209(5)
O2 C2 1.349(5)
O2 C21A 1.429(5)
O23A C18 1.425(4)
O23A C24A 1.358(4)
N1 C6AB 1.377(4)
N1 C10 1.471(4)
N1 C14A 1.379(5)
N9AB C8AB 1.374(4)
N9AB C10A 1.377(4)
N9AB C28A 1.488(4)
C1B H1BA 0.9800
C1B H1BB 0.9800
C1B H1BC 0.9800
C1B C32A 1.519(6)
C2 C7 1.373(5)
C2 C13A 1.433(5)
C2AB H2AB 0.9500
C2AB C3AB 1.475(5)
C3AB C4AB 1.398(5)
C3AB C8AB 1.414(5)
C4AB H4AB 0.9500
C4AB C5AB 1.369(5)
C5AB H5AB 0.9500
C5AB C6AB 1.409(5)
C6AB C7AB 1.429(4)
C7 H7 0.9500
C7 C17A 1.391(6)
C7AB C8AB 1.428(4)
C7AB C12A 1.407(4)
C8 H8 0.9500
C8 C14A 1.412(5)
C8 C17A 1.365(6)
C10 H10A 0.9900
C10 H10B 0.9900
C10 C32A 1.527(5)
C10A C11A 1.419(5)
C10A C27A 1.406(5)
C11A C12A 1.433(4)
C11A C24A 1.421(5)
C12A C13A 1.432(4)
C13A C14A 1.421(5)
C17A H17A 0.9500
C18 H18B 0.9800
C18 H18C 0.9800
C18 H18D 0.9800
C21A H21A 0.9800
C21A H21B 0.9800
C21A H21C 0.9800
C24A C25A 1.377(5)
C25A H25A 0.9500
C25A C26A 1.388(6)
C26A H26A 0.9500
C26A C27A 1.370(6)
C27A H27A 0.9500
C28A H28A 0.9900
C28A H28B 0.9900
C28A C29A 1.528(5)
C29A H29A 0.9900
C29A H29B 0.9900
C29A C30A 1.506(7)
C30A H30A 0.9800
C30A H30B 0.9800
C30A H30C 0.9800
C32A H32A 0.9900
C32A H32B 0.9900
F7 B6 1.340(8)
F8 B6 1.308(7)
B6 F9 1.500(11)
B6 F10 1.374(11)
B6 F9B 1.303(9)
B6 F10B 1.365(11)
F2 B1 1.373(7)
F3 B1 1.365(7)
F4 B1 1.344(7)
F5 B1 1.403(8)

loop_
_geom_torsion_atom_site_label_1
_geom_torsion_atom_site_label_2
_geom_torsion_atom_site_label_3
_geom_torsion_atom_site_label_4
_geom_torsion
O1 C9 C17 C11 -174.1(3)
O1A C2A C3A C4A 158.2(4)
O1A C2A C3A C8A -11.1(6)
N9A C5 C14 C11 172.6(3)
N15A C3 C6 C1 6.4(5)
N15A C3 C6 C19A -169.5(3)
N15A C3 C16A C13 173.0(4)
N15A C6A C7A C1 2.1(4)
N15A C6A C7A C8A -177.7(3)
C1 C4 C5 N9A 3.7(5)
C1 C4 C5 C14 -177.0(3)
C1 C4 C9 O1 -4.1(5)
C1 C4 C9 C17 -179.9(3)
C1 C6 C19A O20A -7.8(5)
C1 C6 C19A C18A 177.7(3)
C1 C7A C8A N9A 5.7(4)
C1 C7A C8A C3A -177.3(3)
C1A C15 C16 N9A 55.2(5)
C2A C3A C4A C5A -165.5(3)
C2A C3A C8A N9A -19.4(5)
C2A C3A C8A C7A 163.8(3)
C3 N15A C6A C5A 161.5(3)
C3 N15A C6A C7A -20.1(4)
C3 N15A C31A C12 -90.4(4)
C3 C6 C19A O20A 167.7(3)
C3 C6 C19A C18A -6.8(5)
C3A C4A C5A C6A -1.4(5)
C4 C1 C6 C3 155.8(3)
C4 C1 C6 C19A -28.7(5)
C4 C1 C7A C6A -159.9(3)
C4 C1 C7A C8A 19.9(4)
C4 C5 C14 C11 -6.7(5)
C4 C9 C17 C11 1.3(6)
C4A C3A C8A N9A 171.7(3)
C4A C3A C8A C7A -5.1(5)
C4A C5A C6A N15A 177.0(3)
C4A C5A C6A C7A -1.3(5)
C5 N9A C8A C3A 155.4(3)
C5 N9A C8A C7A -27.7(4)
C5 N9A C16 C15 52.6(5)
C5 C4 C9 O1 169.5(3)
C5 C4 C9 C17 -6.2(5)
C5A C6A C7A C1 -179.5(3)
C5A C6A C7A C8A 0.7(5)
C6 C1 C4 C5 156.7(3)
C6 C1 C4 C9 -29.7(5)
C6 C1 C7A C6A 19.0(4)
C6 C1 C7A C8A -161.1(3)
C6 C3 C16A C13 -6.2(6)
C6A N15A C3 C6 15.9(5)
C6A N15A C3 C16A -163.3(3)
C6A N15A C31A C12 87.5(4)
C6A C7A C8A N9A -174.4(3)
C6A C7A C8A C3A 2.6(4)
C7A C1 C4 C5 -24.5(4)
C7A C1 C4 C9 149.2(3)
C7A C1 C6 C3 -23.1(4)
C7A C1 C6 C19A 152.5(3)
C8A N9A C5 C4 23.3(5)
C8A N9A C5 C14 -156.0(3)
C8A N9A C16 C15 -118.6(4)
C8A C3A C4A C5A 4.7(5)
C9 C4 C5 N9A -170.4(3)
C9 C4 C5 C14 9.0(5)
C13 C18A C19A O20A -173.7(4)
C13 C18A C19A C6 0.3(6)
C14 C11 C17 C9 1.2(6)
C16 N9A C5 C4 -148.0(3)
C16 N9A C5 C14 32.7(5)
C16 N9A C8A C3A -33.4(5)
C16 N9A C8A C7A 143.5(3)
C16A C3 C6 C1 -174.5(3)
C16A C3 C6 C19A 9.7(5)
C16A C13 C18A C19A 3.6(7)
C17 C11 C14 C5 1.5(6)
C18A C13 C16A C3 -0.7(7)
C19 O20A C19A C6 178.6(4)
C19 O20A C19A C18A -7.1(6)
C22A O1 C9 C4 175.4(4)
C22A O1 C9 C17 -9.0(6)
C31A N15A C3 C6 -166.3(3)
C31A N15A C3 C16A 14.5(5)
C31A N15A C6A C5A -16.3(5)
C31A N15A C6A C7A 162.0(3)
C33A C12 C31A N15A -160.3(3)
O1AB C2AB C3AB C4AB -158.2(4)
O1AB C2AB C3AB C8AB 9.2(6)
O2 C2 C7 C17A 174.4(3)
O2 C2 C13A C12A 5.4(5)
O2 C2 C13A C14A -169.3(3)
O23A C24A C25A C26A 173.2(3)
N1 C6AB C7AB C8AB 177.8(3)
N1 C6AB C7AB C12A -2.0(4)
N1 C10 C32A C1B 163.8(4)
N9AB C10A C11A C12A -7.6(4)
N9AB C10A C11A C24A 169.7(3)
N9AB C10A C27A C26A -173.9(3)
N9AB C28A C29A C30A -51.1(5)
C2 C7 C17A C8 -2.5(6)
C2 C13A C14A N1 169.5(3)
C2 C13A C14A C8 -8.8(4)
C2AB C3AB C4AB C5AB 163.2(3)
C2AB C3AB C8AB N9AB 22.3(5)
C2AB C3AB C8AB C7AB -160.5(3)
C3AB C4AB C5AB C6AB 1.3(5)
C4AB C3AB C8AB N9AB -170.6(3)
C4AB C3AB C8AB C7AB 6.6(4)
C4AB C5AB C6AB N1 -175.9(3)
C4AB C5AB C6AB C7AB 0.8(5)
C5AB C6AB C7AB C8AB 0.9(4)
C5AB C6AB C7AB C12A -178.9(3)
C6AB N1 C10 C32A -86.9(4)
C6AB N1 C14A C8 161.8(3)
C6AB N1 C14A C13A -16.5(4)
C6AB C7AB C8AB N9AB 172.7(3)
C6AB C7AB C8AB C3AB -4.7(4)
C6AB C7AB C12A C11A 160.8(3)
C6AB C7AB C12A C13A -19.1(4)
C7 C2 C13A C12A -178.9(3)
C7 C2 C13A C14A 6.4(5)
C7AB C12A C13A C2 -152.0(3)
C7AB C12A C13A C14A 22.7(4)
C8AB N9AB C10A C11A -20.1(4)
C8AB N9AB C10A C27A 159.2(3)
C8AB N9AB C28A C29A 113.8(4)
C8AB C3AB C4AB C5AB -5.1(5)
C8AB C7AB C12A C11A -19.0(4)
C8AB C7AB C12A C13A 161.1(3)
C10 N1 C6AB C5AB 16.3(4)
C10 N1 C6AB C7AB -160.5(3)
C10 N1 C14A C8 -17.4(4)
C10 N1 C14A C13A 164.3(3)
C10A N9AB C8AB C3AB -155.1(3)
C10A N9AB C8AB C7AB 27.6(4)
C10A N9AB C28A C29A -55.9(5)
C10A C11A C12A C7AB 26.4(4)
C10A C11A C12A C13A -153.8(3)
C10A C11A C24A O23A -167.6(3)
C10A C11A C24A C25A 7.7(5)
C11A C10A C27A C26A 5.4(5)
C11A C12A C13A C2 28.2(5)
C11A C12A C13A C14A -157.1(3)
C11A C24A C25A C26A -1.7(5)
C12A C7AB C8AB N9AB -7.6(4)
C12A C7AB C8AB C3AB 175.1(3)
C12A C11A C24A O23A 9.5(4)
C12A C11A C24A C25A -175.2(3)
C12A C13A C14A N1 -5.5(4)
C12A C13A C14A C8 176.2(3)
C13A C2 C7 C17A -0.9(6)
C14A N1 C6AB C5AB -163.0(3)
C14A N1 C6AB C7AB 20.2(4)
C14A N1 C10 C32A 92.4(4)
C14A C8 C17A C7 0.0(6)
C17A C8 C14A N1 -172.6(3)
C17A C8 C14A C13A 5.7(5)
C18 O23A C24A C11A -172.0(3)
C18 O23A C24A C25A 12.8(5)
C21A O2 C2 C7 8.7(5)
C21A O2 C2 C13A -175.7(3)
C24A C11A C12A C7AB -150.7(3)
C24A C11A C12A C13A 29.1(5)
C24A C25A C26A C27A -2.8(6)
C25A C26A C27A C10A 0.9(6)
C27A C10A C11A C12A 173.2(3)
C27A C10A C11A C24A -9.6(4)
C28A N9AB C8AB C3AB 35.1(5)
C28A N9AB C8AB C7AB -142.1(3)
C28A N9AB C10A C11A 149.8(3)
C28A N9AB C10A C27A -31.0(5)

loop_
_twin_individual_id
_twin_individual_mass_fraction_refined
1 0.5(2)
2 0.5(2)
